data_1531809
loop_
_publ_author_name
'Meier, S.F.'
'Weber, F.A.'
'Schleid, T.'
'Glaeser, R.J.'

_publ_section_title
;
 Einkristalle des Cer(IV) - Oxotellurate(IV) Ce Te2 O6
;
_journal_name_full 'Zeitschrift fuer Anorganische und Allgemeine Chemie'
_journal_page_first 2448
_journal_page_last 2450
_journal_volume 627
_journal_year 2001
_chemical_formula_sum 'Ce O6 Te2'
_chemical_name_systematic 'Ce (Te2 O6)'
_space_group_IT_number 14
_symmetry_space_group_name_Hall '-P 2yn'
_symmetry_space_group_name_H-M 'P 1 21/n 1'
_cell_angle_alpha 90
_cell_angle_beta 108.066
_cell_angle_gamma 90
_cell_formula_units_Z 4
_cell_length_a 7.0371
_cell_length_b 11.0632
_cell_length_c 7.3524
_cell_volume 544.186
_citation_journal_id_ASTM ZAACAB
_cod_data_source_file Meier_ZAACAB_2001_46.cif
_cod_data_source_block Ce1O6Te2
_cod_original_cell_volume 544.1856
_cod_original_sg_symbol_Hall '-P 2ybc (x-z,y,z)'
_cod_original_formula_sum 'Ce1 O6 Te2'
_cod_database_code 1531809

loop_
_symmetry_equiv_pos_as_xyz
x,y,z
-x+1/2,y+1/2,-z+1/2
-x,-y,-z
x-1/2,-y-1/2,z-1/2

loop_
_atom_site_label
_atom_site_type_symbol
_atom_site_fract_x
_atom_site_fract_y
_atom_site_fract_z
_atom_site_occupancy
_atom_site_U_iso_or_equiv
Ce1 Ce+4 0.25829 0.09069 0.00548 1 0.0
O4 O-2 0.1719 0.0219 0.7053 1 0.0
Te2 Te+4 0.23525 0.42396 0.96105 1 0.0
O5 O-2 0.463 0.0978 0.3174 1 0.0
O1 O-2 0.1377 0.2467 0.1703 1 0.0
O6 O-2 0.3235 0.2771 0.8895 1 0.0
Te1 Te+4 0.2375 0.275 0.43547 1 0.0
O3 O-2 0.068 0.4037 0.456 1 0.0
O2 O-2 0.4107 0.4016 0.4116 1 0.0
